data_7216991
loop_
_publ_author_name
'Harata, Kazuaki'
'Takenaka, Yasushi'
'Yoshida, Noboru'

_publ_section_title
;
 Crystal structures of 6-deoxy-6-monosubstituted \b-cyclodextrins.
 Substituent-regulated one-dimensional arrays of macrocycles&#x2020;
;
_journal_issue 9
_journal_name_full 'Journal of the Chemical Society, Perkin Transactions 2'
_journal_page_first 1667
_journal_paper_doi 10.1039/b101521o
_journal_year 2001
_chemical_formula_sum 'C50 H101 N O42'
_chemical_formula_weight 1388.3
_chemical_name_common
;
 6-deoxy-6-[(R)-1-cyclohexylethyl]amino-beta-cyclodextrin
;
_chemical_name_systematic
; 
 6-deoxy-6-[(R)-1-cyclohexylethyl]aminocyclomaltoheptaose
;
_space_group_IT_number 4
_symmetry_space_group_name_Hall 'P 2yb'
_symmetry_space_group_name_H-M 'P 1 21 1'
_atom_sites_solution_hydrogens geom
_atom_sites_solution_primary direct
_atom_sites_solution_secondary difmap
_audit_creation_method SHELXL-97
_cell_angle_alpha 90.00
_cell_angle_beta 116.79(1)
_cell_angle_gamma 90.00
_cell_formula_units_Z 1
_cell_length_a 15.215(1)
_cell_length_b 15.862(1)
_cell_length_c 15.417(1)
_cell_measurement_temperature 293
_cell_volume 3321.4(5)
_computing_structure_refinement 'SHELXL-97 (Sheldrick, 1997)'
_computing_structure_solution 'SHELXS-97 (Sheldrick, 1990)'
_diffrn_ambient_temperature 293
_diffrn_measured_fraction_theta_full 0.829
_diffrn_measured_fraction_theta_max 0.829
_diffrn_radiation_monochromator graphite
_diffrn_radiation_source 'fine-focus sealed tube'
_diffrn_radiation_type CuK\a
_diffrn_radiation_wavelength 1.54180
_diffrn_reflns_av_R_equivalents 0.0153
_diffrn_reflns_av_sigmaI/netI 0.0355
_diffrn_reflns_limit_h_max 18
_diffrn_reflns_limit_h_min -16
_diffrn_reflns_limit_k_max 0
_diffrn_reflns_limit_k_min -19
_diffrn_reflns_limit_l_max 0
_diffrn_reflns_limit_l_min -19
_diffrn_reflns_number 6050
_diffrn_reflns_theta_full 74.53
_diffrn_reflns_theta_max 74.53
_diffrn_reflns_theta_min 3.21
_exptl_absorpt_coefficient_mu 1.017
_exptl_crystal_density_diffrn 1.355
_exptl_crystal_density_method 'not measured'
_exptl_crystal_F_000 1454
_refine_diff_density_max 0.592
_refine_diff_density_min -0.234
_refine_diff_density_rms 0.064
_refine_ls_abs_structure_details 'Flack H D (1983), Acta Cryst. A39, 876-881'
_refine_ls_abs_structure_Flack -0.1(3)
_refine_ls_extinction_coef 0.0038(5)
_refine_ls_extinction_expression Fc^*^=kFc[1+0.001xFc^2^\l^3^/sin(2\q)]^-1/4^
_refine_ls_extinction_method SHELXL
_refine_ls_goodness_of_fit_ref 1.071
_refine_ls_hydrogen_treatment mixed
_refine_ls_matrix_type full
_refine_ls_number_parameters 878
_refine_ls_number_reflns 5850
_refine_ls_number_restraints 1
_refine_ls_restrained_S_all 1.071
_refine_ls_R_factor_all 0.0824
_refine_ls_R_factor_gt 0.0647
_refine_ls_shift/su_max 0.029
_refine_ls_shift/su_mean 0.001
_refine_ls_structure_factor_coef Fsqd
_refine_ls_weighting_details 'calc w=1/[\s^2^(Fo^2^)+(0.1516P)^2^+0.0000P] where P=(Fo^2^+2Fc^2^)/3'
_refine_ls_weighting_scheme calc
_refine_ls_wR_factor_gt 0.1892
_refine_ls_wR_factor_ref 0.2066
_reflns_number_gt 4495
_reflns_number_total 5850
_reflns_threshold_expression >2sigma(I)
_cod_data_source_file b101521o.txt
_cod_data_source_block chabcd
_cod_original_cell_volume 3321
_cod_database_code 7216991

loop_
_symmetry_equiv_pos_as_xyz
'x, y, z'
'-x, y+1/2, -z'

loop_
_atom_site_label
_atom_site_type_symbol
_atom_site_fract_x
_atom_site_fract_y
_atom_site_fract_z
_atom_site_U_iso_or_equiv
_atom_site_adp_type
_atom_site_occupancy
_atom_site_symmetry_multiplicity
_atom_site_calc_flag
_atom_site_refinement_flags
C11 C 0.6853(6) 0.1471(6) 0.4159(5) 0.079(2) Uani 1 1 d .
H11 H 0.6897 0.1342 0.4799 0.095 Uiso 1 1 calc R
C21 C 0.7790(6) 0.1927(8) 0.4291(6) 0.091(3) Uani 1 1 d .
H21 H 0.8351 0.1569 0.4693 0.109 Uiso 1 1 calc R
C31 C 0.7783(5) 0.2033(6) 0.3305(6) 0.079(2) Uani 1 1 d .
H31 H 0.7263 0.2435 0.2923 0.095 Uiso 1 1 calc R
C41 C 0.7563(5) 0.1206(5) 0.2755(5) 0.0647(17) Uani 1 1 d .
H41 H 0.8109 0.0812 0.3091 0.078 Uiso 1 1 calc R
C51 C 0.6626(5) 0.0824(5) 0.2668(5) 0.0605(16) Uani 1 1 d .
H51 H 0.6081 0.1211 0.2303 0.073 Uiso 1 1 calc R
C61 C 0.6384(6) -0.0043(6) 0.2168(6) 0.077(2) Uani 1 1 d .
H61A H 0.6928 -0.0226 0.2048 0.092 Uiso 1 1 calc R
H61B H 0.6305 -0.0451 0.2596 0.092 Uiso 1 1 calc R
O21 O 0.7905(5) 0.2699(6) 0.4777(5) 0.116(3) Uani 1 1 d .
O31 O 0.8710(5) 0.2379(6) 0.3442(6) 0.119(3) Uani 1 1 d .
O41 O 0.7478(3) 0.1390(3) 0.1806(3) 0.0607(11) Uani 1 1 d .
O51 O 0.6707(4) 0.0718(4) 0.3629(4) 0.0802(16) Uani 1 1 d .
O61 O 0.5508(5) -0.0016(5) 0.1273(5) 0.0979(19) Uani 1 1 d .
C12 C 0.3618(5) 0.2982(4) 0.3833(4) 0.0516(13) Uani 1 1 d .
C22 C 0.4544(5) 0.3514(4) 0.4253(5) 0.0567(15) Uani 1 1 d .
H22 H 0.4835 0.3493 0.4964 0.068 Uiso 1 1 calc R
C32 C 0.5271(4) 0.3207(4) 0.3942(4) 0.0541(14) Uani 1 1 d .
H32 H 0.5020 0.3319 0.3246 0.065 Uiso 1 1 calc R
C42 C 0.5460(4) 0.2280(4) 0.4111(4) 0.0505(13) Uani 1 1 d .
H42 H 0.5818 0.2171 0.4811 0.061 Uiso 1 1 calc R
C52 C 0.4492(5) 0.1793(4) 0.3688(4) 0.0526(13) Uani 1 1 d .
H52 H 0.4171 0.1866 0.2981 0.063 Uiso 1 1 calc R
C62 C 0.4594(6) 0.0854(5) 0.3912(5) 0.0682(18) Uani 1 1 d .
H62A H 0.3949 0.0592 0.3612 0.082 Uiso 1 1 calc R
H62B H 0.4994 0.0597 0.3641 0.082 Uiso 1 1 calc R
O22 O 0.4261(4) 0.4365(3) 0.3942(4) 0.0755(14) Uani 1 1 d .
O32 O 0.6194(4) 0.3638(3) 0.4454(4) 0.0754(14) Uani 1 1 d .
O42 O 0.6049(3) 0.2031(3) 0.3658(3) 0.0605(11) Uani 1 1 d .
O52 O 0.3855(3) 0.2128(3) 0.4065(3) 0.0571(10) Uani 1 1 d .
O62 O 0.5039(6) 0.0714(4) 0.4937(5) 0.0968(18) Uani 1 1 d .
C13 C 0.0410(4) 0.3612(4) 0.0569(4) 0.0504(13) Uani 1 1 d .
H13 H -0.0289 0.3760 0.0212 0.060 Uiso 1 1 calc R
C23 C 0.0968(5) 0.4360(4) 0.1177(5) 0.0541(14) Uani 1 1 d .
H23 H 0.0679 0.4522 0.1607 0.065 Uiso 1 1 calc R
C33 C 0.2032(4) 0.4129(4) 0.1786(4) 0.0498(13) Uani 1 1 d .
H33 H 0.2324 0.4015 0.1346 0.060 Uiso 1 1 calc R
C43 C 0.2133(4) 0.3343(4) 0.2377(4) 0.0490(12) Uani 1 1 d .
H43 H 0.1924 0.3463 0.2881 0.059 Uiso 1 1 calc R
C53 C 0.1505(4) 0.2632(4) 0.1725(5) 0.0553(14) Uani 1 1 d .
H53 H 0.1773 0.2457 0.1282 0.066 Uiso 1 1 calc R
C63 C 0.1472(6) 0.1879(5) 0.2319(8) 0.095(3) Uani 1 1 d .
H63A H 0.1020 0.1462 0.1889 0.114 Uiso 1 1 calc R
H63B H 0.2120 0.1625 0.2638 0.114 Uiso 1 1 calc R
O23 O 0.0866(4) 0.5041(3) 0.0536(4) 0.0646(12) Uani 1 1 d .
O33 O 0.2526(4) 0.4835(3) 0.2371(4) 0.0703(13) Uani 1 1 d .
O43 O 0.3138(3) 0.3104(3) 0.2819(3) 0.0475(9) Uani 1 1 d .
O53 O 0.0509(3) 0.2910(3) 0.1172(3) 0.0605(11) Uani 1 1 d .
O63 O 0.1161(5) 0.2120(6) 0.3042(6) 0.125(3) Uani 1 1 d .
C14 C -0.0163(5) 0.3018(5) -0.3032(5) 0.0620(16) Uani 1 1 d .
H14 H -0.0614 0.2919 -0.3718 0.074 Uiso 1 1 calc R
C24 C -0.0362(5) 0.3886(5) -0.2744(5) 0.0659(18) Uani 1 1 d .
H24 H -0.1061 0.3919 -0.2904 0.079 Uiso 1 1 calc R
C34 C 0.0233(5) 0.4040(4) -0.1667(5) 0.0589(15) Uani 1 1 d .
H34 H 0.0931 0.4083 -0.1511 0.071 Uiso 1 1 calc R
C44 C 0.0095(4) 0.3312(4) -0.1101(4) 0.0532(14) Uani 1 1 d .
H44 H -0.0583 0.3312 -0.1184 0.064 Uiso 1 1 calc R
C54 C 0.0315(5) 0.2473(4) -0.1436(4) 0.0535(14) Uani 1 1 d .
H54 H 0.1004 0.2469 -0.1319 0.064 Uiso 1 1 calc R
C64 C 0.0131(6) 0.1709(4) -0.0957(6) 0.0628(16) Uani 1 1 d .
H64A H 0.0336 0.1208 -0.1177 0.075 Uiso 1 1 calc R
H64B H 0.0530 0.1752 -0.0259 0.075 Uiso 1 1 calc R
O24 O -0.0170(5) 0.4489(4) -0.3300(4) 0.0887(18) Uani 1 1 d .
O34 O -0.0081(5) 0.4818(3) -0.1428(4) 0.0813(15) Uani 1 1 d .
O44 O 0.0766(3) 0.3424(3) -0.0093(3) 0.0491(9) Uani 1 1 d .
O54 O -0.0309(3) 0.2381(3) -0.2463(3) 0.0637(12) Uani 1 1 d .
O64 O -0.0872(4) 0.1623(3) -0.1161(4) 0.0711(13) Uani 1 1 d .
C15 C 0.2427(7) 0.2310(5) -0.4352(5) 0.071(2) Uani 1 1 d .
H15 H 0.2597 0.2127 -0.4865 0.085 Uiso 1 1 calc R
C25 C 0.1922(8) 0.3164(6) -0.4620(7) 0.084(2) Uani 1 1 d .
H25 H 0.1346 0.3122 -0.5256 0.101 Uiso 1 1 calc R
C35 C 0.1581(7) 0.3431(5) -0.3855(6) 0.0721(19) Uani 1 1 d .
H35 H 0.2168 0.3527 -0.3238 0.087 Uiso 1 1 calc R
C45 C 0.0987(6) 0.2738(4) -0.3702(5) 0.0620(17) Uani 1 1 d .
H45 H 0.0356 0.2680 -0.4286 0.074 Uiso 1 1 calc R
C55 C 0.1526(6) 0.1904(4) -0.3480(5) 0.0658(17) Uani 1 1 d .
H55 H 0.2122 0.1953 -0.2861 0.079 Uiso 1 1 calc R
C65 C 0.0911(7) 0.1169(5) -0.3410(8) 0.087(3) Uani 1 1 d .
O25 O 0.2596(6) 0.3745(4) -0.4684(6) 0.104(2) Uani 1 1 d .
O35 O 0.1052(6) 0.4195(4) -0.4139(6) 0.101(2) Uani 1 1 d .
O45 O 0.0811(3) 0.2992(3) -0.2906(3) 0.0552(10) Uani 1 1 d .
O55 O 0.1812(4) 0.1707(3) -0.4240(4) 0.0752(14) Uani 1 1 d .
O65 O 0.0174(10) 0.1060(9) -0.4321(10) 0.073(6) Uani 0.44(2) 1 d P
O6'5 O 0.1475(9) 0.0442(6) -0.3043(9) 0.080(5) Uani 0.56(2) 1 d P
C16 C 0.6176(7) 0.1597(6) -0.2314(6) 0.080(2) Uani 1 1 d .
H16 H 0.6796 0.1386 -0.2282 0.096 Uiso 1 1 calc R
C26 C 0.5948(7) 0.2452(6) -0.2795(7) 0.085(2) Uani 1 1 d .
H26 H 0.5924 0.2395 -0.3438 0.102 Uiso 1 1 calc R
C36 C 0.4970(7) 0.2751(5) -0.2931(6) 0.073(2) Uani 1 1 d .
H36 H 0.5005 0.2855 -0.2289 0.088 Uiso 1 1 calc R
C46 C 0.4197(6) 0.2096(5) -0.3438(6) 0.0676(19) Uani 1 1 d .
H46 H 0.4115 0.2023 -0.4102 0.081 Uiso 1 1 calc R
C56 C 0.4492(7) 0.1261(5) -0.2906(6) 0.0700(19) Uani 1 1 d .
H56 H 0.4543 0.1334 -0.2254 0.084 Uiso 1 1 calc R
C66 C 0.3796(8) 0.0538(5) -0.3400(6) 0.082(2) Uani 1 1 d .
H66A H 0.4057 0.0028 -0.3023 0.098 Uiso 1 1 calc R
H66B H 0.3165 0.0655 -0.3412 0.098 Uiso 1 1 calc R
O26 O 0.6731(5) 0.3029(5) -0.2235(6) 0.104(2) Uani 1 1 d .
O36 O 0.4720(6) 0.3532(4) -0.3467(5) 0.0923(18) Uani 1 1 d .
O46 O 0.3290(4) 0.2392(3) -0.3478(4) 0.0707(13) Uani 1 1 d .
O56 O 0.5420(5) 0.1013(4) -0.2815(4) 0.0789(15) Uani 1 1 d .
O66 O 0.3654(5) 0.0400(4) -0.4349(4) 0.0803(15) Uani 1 1 d .
C17 C 0.8080(5) 0.0953(5) 0.1490(6) 0.0676(18) Uani 1 1 d .
H17 H 0.8617 0.0678 0.2046 0.081 Uiso 1 1 calc R
C27 C 0.8513(6) 0.1620(6) 0.1051(7) 0.077(2) Uani 1 1 d .
H27 H 0.8988 0.1341 0.0879 0.092 Uiso 1 1 calc R
C37 C 0.7708(6) 0.1997(5) 0.0144(7) 0.073(2) Uani 1 1 d .
H37 H 0.7284 0.2343 0.0327 0.087 Uiso 1 1 calc R
C47 C 0.7079(5) 0.1317(5) -0.0561(6) 0.0648(17) Uani 1 1 d .
H47 H 0.7478 0.1014 -0.0812 0.078 Uiso 1 1 calc R
C57 C 0.6721(5) 0.0698(4) -0.0036(5) 0.0592(15) Uani 1 1 d .
H57 H 0.6294 0.0994 0.0186 0.071 Uiso 1 1 calc R
C67 C 0.6155(6) -0.0027(5) -0.0688(6) 0.0714(19) Uani 1 1 d .
H67A H 0.5552 0.0188 -0.1211 0.086 Uiso 1 1 calc R
H67B H 0.6546 -0.0273 -0.0976 0.086 Uiso 1 1 calc R
O27 O 0.9013(4) 0.2241(4) 0.1762(5) 0.0906(18) Uani 1 1 d .
O37 O 0.8119(4) 0.2523(4) -0.0337(5) 0.0836(16) Uani 1 1 d .
O47 O 0.6286(4) 0.1713(3) -0.1338(4) 0.0706(13) Uani 1 1 d .
O57 O 0.7547(3) 0.0348(3) 0.0790(4) 0.0657(12) Uani 1 1 d .
C1 C 0.5567(6) -0.2230(5) -0.0529(6) 0.0683(18) Uani 1 1 d .
H1 H 0.5040 -0.2596 -0.0979 0.082 Uiso 1 1 calc R
C2 C 0.5752(8) -0.2483(7) 0.0460(7) 0.088(3) Uani 1 1 d .
H2A H 0.5156 -0.2403 0.0531 0.105 Uiso 1 1 calc R
H2B H 0.6259 -0.2123 0.0929 0.105 Uiso 1 1 calc R
C3 C 0.6074(10) -0.3388(7) 0.0672(8) 0.108(3) Uani 1 1 d .
H3A H 0.6253 -0.3504 0.1349 0.130 Uiso 1 1 calc R
H3B H 0.5521 -0.3748 0.0281 0.130 Uiso 1 1 calc R
C4 C 0.6907(8) -0.3611(7) 0.0482(9) 0.100(3) Uani 1 1 d .
H4A H 0.7008 -0.4216 0.0549 0.120 Uiso 1 1 calc R
H4B H 0.7498 -0.3342 0.0965 0.120 Uiso 1 1 calc R
C5 C 0.6756(10) -0.3351(7) -0.0504(10) 0.108(3) Uani 1 1 d .
H5A H 0.6238 -0.3691 -0.0990 0.130 Uiso 1 1 calc R
H5B H 0.7356 -0.3448 -0.0563 0.130 Uiso 1 1 calc R
C6 C 0.6471(8) -0.2409(6) -0.0692(7) 0.089(3) Uani 1 1 d .
H6A H 0.7019 -0.2064 -0.0256 0.106 Uiso 1 1 calc R
H6B H 0.6328 -0.2265 -0.1354 0.106 Uiso 1 1 calc R
C7 C 0.5202(6) -0.1309(6) -0.0813(7) 0.086(2) Uani 1 1 d .
H7 H 0.5144 -0.1211 -0.1465 0.103 Uiso 1 1 calc R
C8 C 0.4180(8) -0.1158(8) -0.0870(11) 0.134(5) Uani 1 1 d .
H8A H 0.4217 -0.1216 -0.0235 0.201 Uiso 1 1 calc R
H8B H 0.3723 -0.1564 -0.1301 0.201 Uiso 1 1 calc R
H8C H 0.3960 -0.0600 -0.1111 0.201 Uiso 1 1 calc R
N1 N 0.5910(5) -0.0686(4) -0.0161(5) 0.0728(16) Uani 1 1 d .
O1W O 0.2001(7) 0.6161(7) 0.3321(6) 0.135(3) Uani 1 1 d .
O2AW O 0.1135(14) -0.0365(18) -0.1609(16) 0.186(9) Uani 0.60 1 d P
O2BW O -0.0112(11) -0.1204(10) -0.3056(11) 0.081(4) Uani 0.40 1 d P
O3W O -0.1311(11) -0.0012(8) -0.4131(10) 0.177(4) Uani 1 1 d .
O4W O 0.6005(10) 0.4604(9) -0.1727(12) 0.198(6) Uani 1 1 d .
O5W O -0.0947(10) 0.4050(7) -0.5773(8) 0.165(4) Uani 1 1 d .
O6AW O -0.1759(10) 0.5519(8) -0.4041(9) 0.171(7) Uani 0.77 1 d P
O6BW O -0.024(2) 0.6226(17) -0.3834(17) 0.088(8) Uani 0.23 1 d P
O7W O 0.7087(8) 0.4009(10) -0.3501(10) 0.182(5) Uani 1 1 d .
O8AW O 0.2043(18) -0.0759(11) -0.008(3) 0.187(14) Uani 0.45 1 d P
O8BW O 0.1911(16) 0.0019(15) 0.141(3) 0.27(2) Uani 0.55 1 d P

loop_
_atom_site_aniso_label
_atom_site_aniso_U_11
_atom_site_aniso_U_22
_atom_site_aniso_U_33
_atom_site_aniso_U_23
_atom_site_aniso_U_13
_atom_site_aniso_U_12
C11 0.084(5) 0.100(6) 0.039(3) 0.002(4) 0.016(3) 0.033(5)
C21 0.054(4) 0.141(9) 0.062(4) -0.015(5) 0.011(3) 0.025(5)
C31 0.043(3) 0.106(6) 0.081(5) -0.031(5) 0.022(3) -0.010(4)
C41 0.049(3) 0.077(5) 0.058(4) -0.001(3) 0.015(3) 0.007(3)
C51 0.060(4) 0.062(4) 0.055(3) 0.012(3) 0.023(3) 0.012(3)
C61 0.087(5) 0.067(5) 0.081(5) 0.011(4) 0.041(4) 0.007(4)
O21 0.071(4) 0.168(7) 0.082(4) -0.065(5) 0.012(3) -0.010(4)
O31 0.068(3) 0.147(7) 0.136(6) -0.072(5) 0.042(4) -0.043(4)
O41 0.057(2) 0.061(3) 0.067(3) -0.009(2) 0.031(2) 0.000(2)
O51 0.096(4) 0.086(4) 0.063(3) 0.024(3) 0.039(3) 0.034(3)
O61 0.090(4) 0.102(5) 0.096(4) -0.013(4) 0.037(4) -0.004(4)
C12 0.063(3) 0.050(3) 0.038(3) 0.004(2) 0.019(2) 0.001(3)
C22 0.070(4) 0.045(3) 0.047(3) -0.004(3) 0.018(3) 0.001(3)
C32 0.054(3) 0.051(3) 0.047(3) 0.003(3) 0.014(3) -0.007(3)
C42 0.054(3) 0.056(3) 0.034(2) 0.004(2) 0.014(2) -0.003(3)
C52 0.061(3) 0.051(3) 0.046(3) 0.002(2) 0.024(3) 0.001(3)
C62 0.082(5) 0.049(4) 0.068(4) -0.001(3) 0.029(4) -0.005(3)
O22 0.094(4) 0.042(2) 0.068(3) -0.009(2) 0.016(3) -0.001(2)
O32 0.068(3) 0.063(3) 0.082(3) 0.004(3) 0.022(3) -0.013(2)
O42 0.055(2) 0.079(3) 0.045(2) 0.011(2) 0.0197(19) 0.015(2)
O52 0.068(3) 0.052(2) 0.055(2) 0.0107(19) 0.030(2) 0.000(2)
O62 0.120(4) 0.071(4) 0.093(4) 0.029(3) 0.043(3) 0.020(3)
C13 0.047(3) 0.049(3) 0.054(3) 0.006(3) 0.022(3) 0.001(2)
C23 0.061(4) 0.043(3) 0.062(3) 0.005(3) 0.031(3) 0.007(3)
C33 0.050(3) 0.042(3) 0.054(3) -0.006(2) 0.020(3) -0.003(2)
C43 0.049(3) 0.043(3) 0.058(3) -0.002(3) 0.027(3) -0.001(2)
C53 0.046(3) 0.052(3) 0.061(3) 0.003(3) 0.018(3) -0.003(3)
C63 0.059(4) 0.059(4) 0.119(7) 0.039(5) -0.003(5) -0.009(3)
O23 0.079(3) 0.040(2) 0.068(3) 0.010(2) 0.027(2) 0.013(2)
O33 0.076(3) 0.042(2) 0.078(3) -0.009(2) 0.022(2) -0.003(2)
O43 0.053(2) 0.049(2) 0.0403(18) -0.0018(16) 0.0208(16) 0.0000(17)
O53 0.053(2) 0.057(3) 0.070(3) 0.014(2) 0.026(2) -0.0062(19)
O63 0.082(4) 0.165(8) 0.137(6) 0.087(6) 0.056(4) 0.011(4)
C14 0.056(4) 0.066(4) 0.052(3) -0.002(3) 0.013(3) -0.005(3)
C24 0.058(4) 0.077(5) 0.059(4) 0.023(3) 0.023(3) 0.012(3)
C34 0.064(4) 0.045(3) 0.062(4) 0.010(3) 0.023(3) 0.010(3)
C44 0.044(3) 0.047(3) 0.055(3) 0.008(3) 0.011(2) 0.002(2)
C54 0.053(3) 0.049(3) 0.053(3) -0.002(3) 0.018(3) -0.006(3)
C64 0.077(4) 0.043(3) 0.072(4) 0.000(3) 0.036(3) -0.006(3)
O24 0.117(5) 0.072(3) 0.081(3) 0.032(3) 0.049(3) 0.028(3)
O34 0.101(4) 0.046(3) 0.087(3) 0.010(2) 0.034(3) 0.024(3)
O44 0.0426(19) 0.049(2) 0.051(2) 0.0002(18) 0.0175(16) 0.0017(17)
O54 0.066(3) 0.066(3) 0.052(2) -0.008(2) 0.020(2) -0.023(2)
O64 0.077(3) 0.054(3) 0.087(3) -0.004(2) 0.042(3) -0.013(2)
C15 0.110(6) 0.054(4) 0.062(4) -0.002(3) 0.051(4) 0.007(4)
C25 0.119(7) 0.067(5) 0.083(5) 0.016(4) 0.061(5) 0.007(5)
C35 0.106(6) 0.047(3) 0.083(5) 0.010(3) 0.060(4) 0.005(4)
C45 0.078(4) 0.053(4) 0.048(3) -0.004(3) 0.022(3) -0.001(3)
C55 0.090(5) 0.047(3) 0.062(4) -0.002(3) 0.036(4) -0.008(3)
C65 0.090(6) 0.051(4) 0.116(7) -0.002(4) 0.043(5) -0.016(4)
O25 0.157(6) 0.076(4) 0.132(6) 0.022(4) 0.112(5) 0.015(4)
O35 0.146(6) 0.056(3) 0.141(6) 0.028(3) 0.101(5) 0.023(3)
O45 0.055(2) 0.056(2) 0.049(2) -0.0004(19) 0.0180(18) -0.0057(19)
O55 0.101(4) 0.053(3) 0.075(3) -0.010(2) 0.042(3) -0.005(3)
O65 0.079(10) 0.055(8) 0.072(9) -0.008(6) 0.021(7) -0.013(6)
O6'5 0.101(9) 0.044(6) 0.096(9) 0.000(5) 0.046(7) 0.000(5)
C16 0.111(6) 0.077(5) 0.081(5) -0.001(4) 0.069(5) 0.003(5)
C26 0.119(7) 0.079(5) 0.086(5) -0.001(4) 0.071(5) -0.009(5)
C36 0.110(6) 0.057(4) 0.073(4) -0.003(3) 0.059(5) 0.001(4)
C46 0.109(6) 0.049(3) 0.067(4) -0.003(3) 0.060(4) 0.006(4)
C56 0.104(6) 0.057(4) 0.068(4) -0.002(3) 0.056(4) 0.003(4)
C66 0.122(7) 0.056(4) 0.081(5) 0.005(4) 0.056(5) 0.006(4)
O26 0.115(5) 0.088(4) 0.136(6) 0.000(4) 0.082(5) -0.022(4)
O36 0.145(5) 0.058(3) 0.106(4) 0.003(3) 0.085(4) -0.003(3)
O46 0.103(4) 0.058(3) 0.068(3) -0.005(2) 0.054(3) 0.000(3)
O56 0.110(4) 0.062(3) 0.076(3) 0.000(3) 0.052(3) 0.009(3)
O66 0.107(4) 0.066(3) 0.068(3) -0.003(3) 0.039(3) 0.006(3)
C17 0.054(4) 0.078(5) 0.076(4) -0.019(4) 0.033(3) -0.002(3)
C27 0.070(4) 0.073(5) 0.105(6) -0.020(4) 0.055(4) -0.009(4)
C37 0.069(4) 0.065(4) 0.106(6) -0.007(4) 0.059(4) -0.007(4)
C47 0.071(4) 0.059(4) 0.086(5) -0.011(4) 0.054(4) -0.006(3)
C57 0.062(4) 0.054(4) 0.066(4) -0.009(3) 0.032(3) -0.003(3)
C67 0.076(5) 0.069(4) 0.073(4) -0.014(4) 0.038(4) -0.011(4)
O27 0.073(3) 0.087(4) 0.125(5) -0.038(4) 0.056(3) -0.033(3)
O37 0.090(4) 0.068(3) 0.118(4) -0.005(3) 0.069(3) -0.018(3)
O47 0.083(3) 0.072(3) 0.074(3) 0.001(3) 0.051(3) 0.010(3)
O57 0.063(3) 0.056(3) 0.080(3) -0.011(2) 0.034(2) 0.000(2)
C1 0.074(4) 0.059(4) 0.076(4) -0.010(3) 0.038(4) -0.012(3)
C2 0.104(6) 0.091(6) 0.095(6) -0.002(5) 0.069(5) -0.015(5)
C3 0.148(9) 0.089(7) 0.099(7) 0.023(6) 0.064(7) -0.019(7)
C4 0.103(7) 0.085(6) 0.127(8) 0.019(6) 0.065(6) -0.002(5)
C5 0.128(9) 0.073(6) 0.150(10) 0.003(6) 0.086(8) 0.001(6)
C6 0.125(7) 0.075(5) 0.092(6) -0.003(4) 0.072(6) -0.013(5)
C7 0.078(5) 0.077(5) 0.081(5) -0.011(4) 0.017(4) -0.014(4)
C8 0.089(7) 0.086(8) 0.183(13) -0.035(8) 0.023(7) -0.003(6)
N1 0.091(4) 0.058(3) 0.073(4) -0.010(3) 0.040(3) -0.018(3)
O1W 0.154(7) 0.153(8) 0.087(4) 0.017(5) 0.043(5) 0.061(7)
O2AW 0.167(16) 0.24(3) 0.188(18) 0.039(18) 0.116(15) -0.008(16)
O2BW 0.089(9) 0.077(9) 0.097(10) 0.030(8) 0.059(8) 0.018(7)
O3W 0.231(12) 0.120(8) 0.195(11) -0.010(8) 0.109(10) -0.008(9)
O4W 0.208(12) 0.155(10) 0.276(17) -0.070(11) 0.150(12) -0.018(9)
O5W 0.215(11) 0.111(7) 0.138(7) 0.033(6) 0.053(7) -0.012(7)
O6AW 0.154(9) 0.113(8) 0.137(9) -0.053(7) -0.031(7) 0.058(8)
O6BW 0.104(17) 0.075(15) 0.066(13) -0.001(12) 0.023(12) 0.048(14)
O7W 0.158(9) 0.199(13) 0.195(11) 0.019(10) 0.085(8) -0.006(9)
O8AW 0.176(19) 0.067(10) 0.41(4) 0.000(17) 0.21(3) -0.009(12)
O8BW 0.122(13) 0.111(14) 0.59(6) 0.00(3) 0.16(3) -0.004(13)

loop_
_atom_type_symbol
_atom_type_description
_atom_type_scat_dispersion_real
_atom_type_scat_dispersion_imag
_atom_type_scat_source
C C 0.0181 0.0091 'International Tables Vol C Tables 4.2.6.8 and 6.1.1.4'
O O 0.0492 0.0322 'International Tables Vol C Tables 4.2.6.8 and 6.1.1.4'
N N 0.0311 0.0180 'International Tables Vol C Tables 4.2.6.8 and 6.1.1.4'
H H 0.0000 0.0000 'International Tables Vol C Tables 4.2.6.8 and 6.1.1.4'

loop_
_geom_angle_atom_site_label_1
_geom_angle_atom_site_label_2
_geom_angle_atom_site_label_3
_geom_angle
O51 C11 O42 110.1(6)
O51 C11 C21 111.9(7)
O42 C11 C21 107.4(8)
O21 C21 C31 112.2(10)
O21 C21 C11 111.7(7)
C31 C21 C11 109.4(6)
O31 C31 C41 111.5(6)
O31 C31 C21 109.4(7)
C41 C31 C21 111.3(9)
O41 C41 C51 110.1(5)
O41 C41 C31 106.9(7)
C51 C41 C31 111.1(6)
O51 C51 C41 108.6(6)
O51 C51 C61 107.5(6)
C41 C51 C61 114.1(6)
O61 C61 C51 111.5(7)
C17 O41 C41 118.7(6)
C11 O51 C51 114.6(6)
O52 C12 O43 111.1(5)
O52 C12 C22 110.2(5)
O43 C12 C22 108.4(5)
O22 C22 C32 111.0(6)
O22 C22 C12 107.5(5)
C32 C22 C12 111.5(5)
O32 C32 C22 110.9(6)
O32 C32 C42 107.9(5)
C22 C32 C42 112.4(5)
O42 C42 C32 107.6(5)
O42 C42 C52 110.6(5)
C32 C42 C52 110.5(5)
O52 C52 C62 106.7(6)
O52 C52 C42 109.7(5)
C62 C52 C42 114.8(6)
O62 C62 C52 110.7(6)
C42 O42 C11 119.1(5)
C12 O52 C52 113.3(5)
O44 C13 O53 110.7(5)
O44 C13 C23 109.2(5)
O53 C13 C23 110.2(5)
O23 C23 C33 111.5(5)
O23 C23 C13 108.0(5)
C33 C23 C13 110.0(5)
O33 C33 C23 108.5(5)
O33 C33 C43 112.7(5)
C23 C33 C43 111.4(5)
O43 C43 C33 107.7(5)
O43 C43 C53 109.8(5)
C33 C43 C53 110.4(5)
O53 C53 C63 106.7(5)
O53 C53 C43 110.2(5)
C63 C53 C43 111.3(6)
O63 C63 C53 111.7(8)
C12 O43 C43 118.5(5)
C13 O53 C53 113.8(5)
O45 C14 O54 110.1(5)
O45 C14 C24 108.8(5)
O54 C14 C24 111.0(6)
O24 C24 C34 112.0(7)
O24 C24 C14 108.5(6)
C34 C24 C14 111.7(5)
O34 C34 C24 108.7(5)
O34 C34 C44 111.1(6)
C24 C34 C44 109.8(6)
O44 C44 C34 108.3(5)
O44 C44 C54 108.6(5)
C34 C44 C54 111.3(5)
O54 C54 C64 106.4(5)
O54 C54 C44 109.0(5)
C64 C54 C44 114.8(5)
O64 C64 C54 112.8(6)
C13 O44 C44 120.0(4)
C14 O54 C54 113.5(5)
O46 C15 O55 109.5(6)
O46 C15 C25 108.5(7)
O55 C15 C25 111.0(7)
O25 C25 C15 107.8(8)
O25 C25 C35 112.2(8)
C15 C25 C35 109.8(6)
O35 C35 C45 112.1(7)
O35 C35 C25 109.8(6)
C45 C35 C25 110.5(7)
O45 C45 C35 106.7(6)
O45 C45 C55 110.2(6)
C35 C45 C55 111.8(6)
O55 C55 C45 109.5(6)
O55 C55 C65 107.9(6)
C45 C55 C65 113.4(7)
O65 C65 O6'5 112.7(10)
O65 C65 C55 105.7(9)
O6'5 C65 C55 112.0(8)
C14 O45 C45 118.9(5)
C15 O55 C55 114.3(5)
O56 C16 O47 109.8(6)
O56 C16 C26 111.8(8)
O47 C16 C26 106.8(7)
O26 C26 C36 112.8(8)
O26 C26 C16 109.4(8)
C36 C26 C16 110.6(7)
O36 C36 C26 110.1(7)
O36 C36 C46 110.7(7)
C26 C36 C46 110.6(7)
O46 C46 C36 108.0(6)
O46 C46 C56 110.8(6)
C36 C46 C56 110.6(7)
O56 C56 C66 106.3(6)
O56 C56 C46 109.8(6)
C66 C56 C46 114.8(7)
O66 C66 C56 112.9(7)
C15 O46 C46 118.5(5)
C16 O56 C56 113.9(6)
O57 C17 O41 111.4(5)
O57 C17 C27 110.1(6)
O41 C17 C27 106.7(6)
O27 C27 C37 111.8(7)
O27 C27 C17 108.8(7)
C37 C27 C17 110.4(6)
O37 C37 C27 110.4(6)
O37 C37 C47 108.9(7)
C27 C37 C47 111.6(7)
O47 C47 C57 111.5(6)
O47 C47 C37 108.2(6)
C57 C47 C37 109.8(6)
O57 C57 C67 107.7(6)
O57 C57 C47 109.9(6)
C67 C57 C47 111.7(6)
N1 C67 C57 112.5(6)
C47 O47 C16 118.8(6)
C17 O57 C57 113.1(6)
C2 C1 C6 110.6(8)
C2 C1 C7 115.1(8)
C6 C1 C7 111.2(7)
C1 C2 C3 112.1(8)
C4 C3 C2 114.3(8)
C3 C4 C5 112.8(10)
C4 C5 C6 111.1(10)
C1 C6 C5 110.2(8)
N1 C7 C8 110.1(8)
N1 C7 C1 112.4(7)
C8 C7 C1 112.8(9)
C67 N1 C7 112.9(7)

loop_
_geom_bond_atom_site_label_1
_geom_bond_atom_site_label_2
_geom_bond_distance
C11 O51 1.408(11)
C11 O42 1.424(9)
C11 C21 1.528(14)
C21 O21 1.404(13)
C21 C31 1.525(13)
C31 O31 1.438(10)
C31 C41 1.515(12)
C41 O41 1.439(9)
C41 C51 1.499(10)
C51 O51 1.440(8)
C51 C61 1.538(11)
C61 O61 1.423(11)
O41 C17 1.400(8)
C12 O52 1.407(8)
C12 O43 1.409(7)
C12 C22 1.514(9)
C22 O22 1.432(8)
C22 C32 1.474(10)
C32 O32 1.436(8)
C32 C42 1.499(9)
C42 O42 1.417(8)
C42 C52 1.525(9)
C52 O52 1.439(8)
C52 C62 1.520(10)
C62 O62 1.429(10)
C13 O44 1.387(7)
C13 O53 1.416(7)
C13 C23 1.513(9)
C23 O23 1.425(8)
C23 C33 1.505(9)
C33 O33 1.421(7)
C33 C43 1.512(9)
C43 O43 1.416(7)
C43 C53 1.527(9)
C53 O53 1.432(7)
C53 C63 1.519(10)
C63 O63 1.445(15)
C14 O45 1.407(8)
C14 O54 1.419(9)
C14 C24 1.518(11)
C24 O24 1.400(9)
C24 C34 1.510(10)
C34 O34 1.430(8)
C34 C44 1.518(9)
C44 O44 1.435(7)
C44 C54 1.519(9)
C54 O54 1.440(7)
C54 C64 1.509(9)
C64 O64 1.418(9)
C15 O46 1.401(10)
C15 O55 1.402(10)
C15 C25 1.520(12)
C25 O25 1.415(12)
C25 C35 1.546(12)
C35 O35 1.412(10)
C35 C45 1.508(11)
C45 O45 1.427(8)
C45 C55 1.512(10)
C55 O55 1.456(9)
C55 C65 1.529(11)
C65 O65 1.355(17)
C65 O6'5 1.395(15)
C16 O56 1.407(11)
C16 O47 1.448(9)
C16 C26 1.510(13)
C26 O26 1.440(12)
C26 C36 1.484(13)
C36 O36 1.442(10)
C36 C46 1.499(12)
C46 O46 1.433(10)
C46 C56 1.515(10)
C56 O56 1.410(10)
C56 C66 1.514(12)
C66 O66 1.396(10)
C17 O57 1.398(9)
C17 C27 1.554(12)
C27 O27 1.413(10)
C27 C37 1.506(13)
C37 O37 1.433(9)
C37 C47 1.524(11)
C47 O47 1.408(10)
C47 C57 1.521(10)
C57 O57 1.437(9)
C57 C67 1.514(10)
C67 N1 1.472(11)
C1 C2 1.476(12)
C1 C6 1.532(12)
C1 C7 1.554(13)
C2 C3 1.505(16)
C3 C4 1.467(16)
C4 C5 1.490(17)
C5 C6 1.546(15)
C7 N1 1.473(10)
C7 C8 1.537(15)
